data_4026292
loop_
_publ_author_name
'Tao Liu'
'Youming Wang'
'Guiping Wu'
'Haibin Song'
'Zhenghong Zhou'
'Chuchi Tang'

_publ_section_title
;
 Organocatalyzed Enantioselective Michael Addition of
 2-Hydroxy-1,4-naphthoquinone to \b,\g-Unsaturated \a-Ketophosphonates
;
_journal_name_full 'Journal of Organic Chemistry'
_journal_page_first 4119
_journal_page_last 4124
_journal_paper_doi 10.1021/jo2002825
_journal_volume 76
_journal_year 2011
_chemical_absolute_configuration ad
_chemical_formula_moiety 'C15 H14 O5'
_chemical_formula_sum 'C15 H14 O5'
_chemical_formula_weight 274.26
_chemical_name_systematic
; 
 ? 
;
_space_group_IT_number 5
_symmetry_cell_setting monoclinic
_symmetry_space_group_name_Hall 'C 2y'
_symmetry_space_group_name_H-M 'C 1 2 1'
_atom_sites_solution_hydrogens geom
_atom_sites_solution_primary direct
_atom_sites_solution_secondary difmap
_audit_creation_method SHELXL-97
_cell_angle_alpha 90.00
_cell_angle_beta 111.055(13)
_cell_angle_gamma 90.00
_cell_formula_units_Z 8
_cell_length_a 26.598(2)
_cell_length_b 5.0807(7)
_cell_length_c 20.9740(18)
_cell_measurement_reflns_used 1665
_cell_measurement_temperature 293(2)
_cell_measurement_theta_max 72.00
_cell_measurement_theta_min 27.60
_cell_volume 2645.1(5)
_computing_cell_refinement 'CrystalClear-SM Expert 2.0 r4'
_computing_data_collection 'CrystalClear-SM Expert 2.0 r4 (Rigaku, 2009)'
_computing_data_reduction 'CrystalClear-SM Expert 2.0 r4'
_computing_molecular_graphics 'CrystalStructure 4.0'
_computing_publication_material 'CrystalStructure 4.0 (Rigaku, 2009)'
_computing_structure_refinement 'SHELXL-97 (Sheldrick, 1997)'
_computing_structure_solution 'SIR2004 (Burla, et al., 2005)'
_diffrn_ambient_temperature 293(2)
_diffrn_detector_area_resol_mean 11.11
_diffrn_measured_fraction_theta_full 0.990
_diffrn_measured_fraction_theta_max 0.990
_diffrn_measurement_device_type 'Rigaku Saturn944 CCD'
_diffrn_measurement_method \w
_diffrn_radiation_monochromator multilayer
_diffrn_radiation_source 'fine-focus sealed tube'
_diffrn_radiation_type CuK\a
_diffrn_radiation_wavelength 1.54187
_diffrn_reflns_av_R_equivalents 0.0672
_diffrn_reflns_av_sigmaI/netI 0.0520
_diffrn_reflns_limit_h_max 31
_diffrn_reflns_limit_h_min -32
_diffrn_reflns_limit_k_max 6
_diffrn_reflns_limit_k_min -6
_diffrn_reflns_limit_l_max 25
_diffrn_reflns_limit_l_min -25
_diffrn_reflns_number 21964
_diffrn_reflns_theta_full 72.54
_diffrn_reflns_theta_max 72.54
_diffrn_reflns_theta_min 2.26
_diffrn_standards_decay_% 0
_diffrn_standards_interval_count 0
_diffrn_standards_interval_time 0
_diffrn_standards_number 0
_exptl_absorpt_coefficient_mu 0.870
_exptl_absorpt_correction_T_max 0.8733
_exptl_absorpt_correction_T_min 0.8452
_exptl_absorpt_correction_type multi-scan
_exptl_absorpt_process_details Crystalclear
_exptl_crystal_colour yellow
_exptl_crystal_density_diffrn 1.377
_exptl_crystal_description prism
_exptl_crystal_F_000 1152
_exptl_crystal_size_max 0.20
_exptl_crystal_size_mid 0.18
_exptl_crystal_size_min 0.16
_refine_diff_density_max 0.384
_refine_diff_density_min -0.253
_refine_diff_density_rms 0.066
_refine_ls_abs_structure_details 'Flack H D (1983), Acta Cryst. A39, 876-881'
_refine_ls_abs_structure_Flack -0.20(19)
_refine_ls_extinction_coef 0.0012(3)
_refine_ls_extinction_expression Fc^*^=kFc[1+0.001xFc^2^\l^3^/sin(2\q)]^-1/4^
_refine_ls_extinction_method SHELXL
_refine_ls_goodness_of_fit_ref 1.025
_refine_ls_hydrogen_treatment mixed
_refine_ls_matrix_type full
_refine_ls_number_parameters 374
_refine_ls_number_reflns 5092
_refine_ls_number_restraints 1
_refine_ls_restrained_S_all 1.025
_refine_ls_R_factor_all 0.0580
_refine_ls_R_factor_gt 0.0547
_refine_ls_shift/su_max 0.001
_refine_ls_shift/su_mean 0.000
_refine_ls_structure_factor_coef Fsqd
_refine_ls_weighting_details 'calc w=1/[\s^2^(Fo^2^)+(0.1095P)^2^+0.0000P] where P=(Fo^2^+2Fc^2^)/3'
_refine_ls_weighting_scheme calc
_refine_ls_wR_factor_gt 0.1394
_refine_ls_wR_factor_ref 0.1458
_reflns_number_gt 4443
_reflns_number_total 5092
_reflns_threshold_expression >2sigma(I)
_cod_data_source_file jo2002825_si_001.cif
_cod_data_source_block shelxl
_cod_database_code 4026292

loop_
_symmetry_equiv_pos_as_xyz
'x, y, z'
'-x, y, -z'
'x+1/2, y+1/2, z'
'-x+1/2, y+1/2, -z'

loop_
_atom_site_label
_atom_site_type_symbol
_atom_site_fract_x
_atom_site_fract_y
_atom_site_fract_z
_atom_site_U_iso_or_equiv
_atom_site_adp_type
_atom_site_occupancy
_atom_site_symmetry_multiplicity
_atom_site_calc_flag
_atom_site_refinement_flags
O1 O 0.33276(6) 0.8825(4) 0.24404(7) 0.0666(4) Uani 1 1 d .
O2 O 0.42268(6) 0.9837(3) 0.22210(8) 0.0638(4) Uani 1 1 d .
O3 O 0.37162(6) 0.3469(4) 0.04909(7) 0.0652(4) Uani 1 1 d .
O4 O 0.57780(7) 0.6480(5) 0.17883(10) 0.0863(5) Uani 1 1 d .
O5 O 0.55736(6) 0.3100(4) 0.10611(8) 0.0689(4) Uani 1 1 d .
O6 O 0.66717(6) 0.1168(3) 0.26195(7) 0.0632(4) Uani 1 1 d .
O7 O 0.57782(7) 0.0579(4) 0.28781(9) 0.0714(5) Uani 1 1 d .
O8 O 0.64310(7) 0.6976(4) 0.45970(7) 0.0731(5) Uani 1 1 d .
O9 O 0.41312(6) 0.3362(4) 0.31968(9) 0.0770(5) Uani 1 1 d .
O10 O 0.45673(7) 0.6461(4) 0.39258(9) 0.0794(5) Uani 1 1 d .
C1 C 0.34008(8) 0.7495(4) 0.19980(9) 0.0505(4) Uani 1 1 d .
C2 C 0.39010(7) 0.7963(4) 0.18436(8) 0.0475(4) Uani 1 1 d .
C3 C 0.40284(8) 0.6579(4) 0.13714(9) 0.0476(4) Uani 1 1 d .
C4 C 0.36399(8) 0.4633(4) 0.09564(8) 0.0492(4) Uani 1 1 d .
C5 C 0.31428(8) 0.4044(4) 0.11057(9) 0.0481(4) Uani 1 1 d .
C6 C 0.30268(8) 0.5418(4) 0.16171(9) 0.0506(4) Uani 1 1 d .
C7 C 0.25671(9) 0.4840(5) 0.17564(12) 0.0660(6) Uani 1 1 d .
H7 H 0.2493 0.5750 0.2097 0.079 Uiso 1 1 calc R
C8 C 0.22214(10) 0.2909(6) 0.13875(13) 0.0743(7) Uani 1 1 d .
H8 H 0.1914 0.2516 0.1482 0.089 Uiso 1 1 calc R
C9 C 0.23259(9) 0.1550(6) 0.08786(12) 0.0702(6) Uani 1 1 d .
H9 H 0.2090 0.0249 0.0633 0.084 Uiso 1 1 calc R
C10 C 0.27839(9) 0.2128(5) 0.07342(10) 0.0598(5) Uani 1 1 d .
H10 H 0.2851 0.1228 0.0387 0.072 Uiso 1 1 calc R
C11 C 0.45580(8) 0.7041(4) 0.12651(10) 0.0506(4) Uani 1 1 d .
H11 H 0.4759 0.8394 0.1590 0.061 Uiso 1 1 calc R
C12 C 0.48918(9) 0.4493(5) 0.14307(12) 0.0622(5) Uani 1 1 d .
H12A H 0.4904 0.3831 0.1870 0.075 Uiso 1 1 calc R
H12B H 0.4715 0.3177 0.1088 0.075 Uiso 1 1 calc R
C13 C 0.54607(8) 0.4873(5) 0.14520(10) 0.0559(5) Uani 1 1 d .
C14 C 0.44875(10) 0.7989(5) 0.05478(11) 0.0661(6) Uani 1 1 d .
H14A H 0.4368 0.6552 0.0232 0.079 Uiso 1 1 calc R
H14B H 0.4825 0.8639 0.0544 0.079 Uiso 1 1 calc R
H14C H 0.4224 0.9373 0.0416 0.079 Uiso 1 1 calc R
C15 C 0.61054(10) 0.3078(9) 0.10382(13) 0.0855(9) Uani 1 1 d .
H15A H 0.6179 0.4753 0.0879 0.103 Uiso 1 1 calc R
H15B H 0.6130 0.1719 0.0733 0.103 Uiso 1 1 calc R
H15C H 0.6363 0.2749 0.1488 0.103 Uiso 1 1 calc R
C16 C 0.66220(8) 0.2658(4) 0.30490(9) 0.0502(4) Uani 1 1 d .
C17 C 0.61289(8) 0.2424(4) 0.32304(10) 0.0528(4) Uani 1 1 d .
C18 C 0.60376(8) 0.3961(5) 0.37063(9) 0.0545(5) Uani 1 1 d .
C19 C 0.64614(8) 0.5783(4) 0.41026(9) 0.0531(5) Uani 1 1 d .
C20 C 0.69449(8) 0.6188(4) 0.39101(9) 0.0512(4) Uani 1 1 d .
C21 C 0.70161(7) 0.4687(4) 0.33911(9) 0.0493(4) Uani 1 1 d .
C22 C 0.74635(9) 0.5168(5) 0.32086(11) 0.0623(6) Uani 1 1 d .
H22 H 0.7512 0.4194 0.2859 0.075 Uiso 1 1 calc R
C23 C 0.78324(9) 0.7059(6) 0.35385(12) 0.0709(6) Uani 1 1 d .
H23 H 0.8129 0.7358 0.3413 0.085 Uiso 1 1 calc R
C24 C 0.77654(10) 0.8524(6) 0.40567(12) 0.0721(6) Uani 1 1 d .
H24 H 0.8019 0.9795 0.4280 0.087 Uiso 1 1 calc R
C25 C 0.73247(9) 0.8117(5) 0.42457(10) 0.0633(5) Uani 1 1 d .
H25 H 0.7280 0.9115 0.4593 0.076 Uiso 1 1 calc R
C26 C 0.55371(9) 0.3935(5) 0.38990(11) 0.0608(5) Uani 1 1 d .
H26 H 0.5570 0.5486 0.4189 0.073 Uiso 1 1 calc R
C27 C 0.50355(9) 0.4362(7) 0.32939(11) 0.0712(7) Uani 1 1 d .
H27A H 0.4989 0.2891 0.2983 0.085 Uiso 1 1 calc R
H27B H 0.5080 0.5937 0.3058 0.085 Uiso 1 1 calc R
C28 C 0.45304(9) 0.4648(5) 0.34618(10) 0.0595(5) Uani 1 1 d .
C29 C 0.55261(12) 0.1620(6) 0.43391(16) 0.0878(8) Uani 1 1 d .
H29A H 0.5237 0.1832 0.4508 0.105 Uiso 1 1 calc R
H29B H 0.5862 0.1513 0.4717 0.105 Uiso 1 1 calc R
H29C H 0.5471 0.0034 0.4074 0.105 Uiso 1 1 calc R
C30 C 0.40951(11) 0.6878(7) 0.40968(14) 0.0853(8) Uani 1 1 d .
H30A H 0.3784 0.6994 0.3685 0.102 Uiso 1 1 calc R
H30B H 0.4134 0.8485 0.4351 0.102 Uiso 1 1 calc R
H30C H 0.4053 0.5434 0.4368 0.102 Uiso 1 1 calc R
H1 H 0.4117(11) 1.069(7) 0.2503(13) 0.083(8) Uiso 1 1 d .
H2 H 0.5850(9) -0.024(6) 0.2588(11) 0.055(6) Uiso 1 1 d .

loop_
_atom_site_aniso_label
_atom_site_aniso_U_11
_atom_site_aniso_U_22
_atom_site_aniso_U_33
_atom_site_aniso_U_23
_atom_site_aniso_U_13
_atom_site_aniso_U_12
O1 0.0661(9) 0.0728(10) 0.0714(8) -0.0249(8) 0.0375(7) -0.0066(8)
O2 0.0650(9) 0.0630(9) 0.0736(8) -0.0266(8) 0.0372(7) -0.0138(8)
O3 0.0693(9) 0.0732(10) 0.0589(7) -0.0214(7) 0.0299(7) -0.0043(8)
O4 0.0708(10) 0.0790(12) 0.1037(12) -0.0277(11) 0.0248(9) -0.0092(10)
O5 0.0581(8) 0.0789(11) 0.0748(8) -0.0123(8) 0.0299(7) -0.0038(8)
O6 0.0624(8) 0.0703(10) 0.0612(7) -0.0130(8) 0.0275(6) -0.0020(8)
O7 0.0646(10) 0.0693(10) 0.0875(10) -0.0112(9) 0.0363(9) -0.0092(8)
O8 0.0778(10) 0.0850(13) 0.0656(8) -0.0093(8) 0.0368(8) 0.0092(9)
O9 0.0588(9) 0.0859(12) 0.0916(10) -0.0364(10) 0.0336(8) -0.0108(9)
O10 0.0680(9) 0.0914(13) 0.0872(10) -0.0379(10) 0.0382(8) -0.0210(10)
C1 0.0539(10) 0.0499(10) 0.0511(9) -0.0046(8) 0.0232(8) 0.0048(9)
C2 0.0485(9) 0.0448(10) 0.0494(8) -0.0059(8) 0.0179(7) 0.0002(8)
C3 0.0532(10) 0.0445(9) 0.0490(8) -0.0019(8) 0.0231(7) 0.0006(8)
C4 0.0523(10) 0.0495(10) 0.0454(8) -0.0014(8) 0.0171(7) 0.0069(9)
C5 0.0501(9) 0.0457(9) 0.0469(8) -0.0017(7) 0.0156(7) 0.0019(8)
C6 0.0481(10) 0.0507(10) 0.0531(9) -0.0031(8) 0.0184(8) 0.0027(8)
C7 0.0624(13) 0.0647(13) 0.0790(13) -0.0109(12) 0.0353(11) -0.0051(11)
C8 0.0569(12) 0.0772(17) 0.0911(15) -0.0104(14) 0.0294(11) -0.0116(12)
C9 0.0601(12) 0.0679(14) 0.0760(13) -0.0073(12) 0.0165(10) -0.0117(12)
C10 0.0611(12) 0.0578(12) 0.0562(10) -0.0080(9) 0.0160(9) -0.0039(10)
C11 0.0546(10) 0.0458(10) 0.0576(9) -0.0042(8) 0.0278(8) -0.0013(8)
C12 0.0614(12) 0.0528(11) 0.0815(13) 0.0059(11) 0.0367(10) 0.0046(10)
C13 0.0532(11) 0.0554(11) 0.0592(10) 0.0028(10) 0.0202(9) 0.0005(10)
C14 0.0840(15) 0.0589(12) 0.0649(11) 0.0040(10) 0.0382(11) -0.0039(12)
C15 0.0643(13) 0.127(3) 0.0747(13) -0.0005(17) 0.0364(11) 0.0100(17)
C16 0.0503(10) 0.0539(11) 0.0478(8) 0.0040(9) 0.0193(8) 0.0067(9)
C17 0.0488(10) 0.0528(10) 0.0584(10) 0.0058(9) 0.0212(8) 0.0007(8)
C18 0.0549(11) 0.0583(11) 0.0560(9) 0.0150(9) 0.0269(8) 0.0120(9)
C19 0.0612(11) 0.0531(10) 0.0491(9) 0.0088(9) 0.0251(8) 0.0147(9)
C20 0.0525(10) 0.0545(11) 0.0477(8) 0.0074(9) 0.0192(8) 0.0087(9)
C21 0.0481(10) 0.0535(10) 0.0488(8) 0.0030(8) 0.0205(7) 0.0052(9)
C22 0.0550(11) 0.0726(15) 0.0664(11) -0.0049(11) 0.0305(9) -0.0012(11)
C23 0.0582(12) 0.0791(17) 0.0798(14) -0.0038(13) 0.0301(11) -0.0091(12)
C24 0.0638(13) 0.0716(16) 0.0741(12) -0.0065(12) 0.0163(10) -0.0105(12)
C25 0.0688(13) 0.0624(13) 0.0545(9) -0.0051(10) 0.0171(9) 0.0022(11)
C26 0.0610(12) 0.0587(12) 0.0740(12) 0.0079(10) 0.0380(10) 0.0045(10)
C27 0.0582(12) 0.0936(18) 0.0691(12) -0.0074(13) 0.0317(10) 0.0019(13)
C28 0.0526(11) 0.0704(13) 0.0580(10) -0.0085(11) 0.0229(9) 0.0018(11)
C29 0.0937(18) 0.0731(16) 0.118(2) 0.0342(16) 0.0642(17) 0.0113(15)
C30 0.0883(17) 0.099(2) 0.0834(14) -0.0332(15) 0.0484(14) -0.0055(16)

loop_
_atom_type_symbol
_atom_type_description
_atom_type_scat_dispersion_real
_atom_type_scat_dispersion_imag
_atom_type_scat_source
C C 0.0181 0.0091 'International Tables Vol C Tables 4.2.6.8 and 6.1.1.4'
H H 0.0000 0.0000 'International Tables Vol C Tables 4.2.6.8 and 6.1.1.4'
O O 0.0492 0.0322 'International Tables Vol C Tables 4.2.6.8 and 6.1.1.4'

loop_
_geom_angle_atom_site_label_1
_geom_angle_atom_site_label_2
_geom_angle_atom_site_label_3
_geom_angle
C2 O2 H1 117(2)
C13 O5 C15 118.2(2)
C17 O7 H2 117.6(18)
C28 O10 C30 116.5(2)
O1 C1 C6 123.26(17)
O1 C1 C2 118.31(18)
C6 C1 C2 118.42(15)
O2 C2 C3 121.56(17)
O2 C2 C1 114.95(15)
C3 C2 C1 123.47(17)
C2 C3 C4 118.40(16)
C2 C3 C11 121.04(17)
C4 C3 C11 120.56(15)
O3 C4 C3 121.12(17)
O3 C4 C5 119.02(18)
C3 C4 C5 119.86(15)
C10 C5 C6 118.80(18)
C10 C5 C4 120.25(17)
C6 C5 C4 120.95(17)
C7 C6 C5 120.5(2)
C7 C6 C1 120.83(17)
C5 C6 C1 118.66(16)
C8 C7 C6 119.6(2)
C8 C7 H7 120.2
C6 C7 H7 120.2
C7 C8 C9 120.8(2)
C7 C8 H8 119.6
C9 C8 H8 119.6
C8 C9 C10 119.9(2)
C8 C9 H9 120.0
C10 C9 H9 120.0
C9 C10 C5 120.4(2)
C9 C10 H10 119.8
C5 C10 H10 119.8
C3 C11 C14 113.63(17)
C3 C11 C12 109.07(16)
C14 C11 C12 110.18(17)
C3 C11 H11 107.9
C14 C11 H11 107.9
C12 C11 H11 107.9
C13 C12 C11 112.95(18)
C13 C12 H12A 109.0
C11 C12 H12A 109.0
C13 C12 H12B 109.0
C11 C12 H12B 109.0
H12A C12 H12B 107.8
O4 C13 O5 123.9(2)
O4 C13 C12 126.1(2)
O5 C13 C12 110.03(18)
C11 C14 H14A 109.5
C11 C14 H14B 109.5
H14A C14 H14B 109.5
C11 C14 H14C 109.5
H14A C14 H14C 109.5
H14B C14 H14C 109.5
O5 C15 H15A 109.5
O5 C15 H15B 109.5
H15A C15 H15B 109.5
O5 C15 H15C 109.5
H15A C15 H15C 109.5
H15B C15 H15C 109.5
O6 C16 C21 123.46(17)
O6 C16 C17 118.44(19)
C21 C16 C17 118.10(16)
O7 C17 C18 122.33(18)
O7 C17 C16 114.53(17)
C18 C17 C16 123.14(19)
C17 C18 C19 118.47(17)
C17 C18 C26 126.5(2)
C19 C18 C26 115.00(18)
O8 C19 C18 121.35(18)
O8 C19 C20 118.9(2)
C18 C19 C20 119.70(16)
C21 C20 C25 119.87(18)
C21 C20 C19 120.42(19)
C25 C20 C19 119.71(18)
C22 C21 C20 119.1(2)
C22 C21 C16 121.35(17)
C20 C21 C16 119.58(16)
C23 C22 C21 120.7(2)
C23 C22 H22 119.7
C21 C22 H22 119.7
C22 C23 C24 120.3(2)
C22 C23 H23 119.9
C24 C23 H23 119.9
C23 C24 C25 120.5(2)
C23 C24 H24 119.7
C25 C24 H24 119.7
C24 C25 C20 119.6(2)
C24 C25 H25 120.2
C20 C25 H25 120.2
C27 C26 C29 115.4(2)
C27 C26 C18 111.90(17)
C29 C26 C18 112.43(19)
C27 C26 H26 105.4
C29 C26 H26 105.4
C18 C26 H26 105.4
C26 C27 C28 114.45(17)
C26 C27 H27A 108.6
C28 C27 H27A 108.6
C26 C27 H27B 108.6
C28 C27 H27B 108.6
H27A C27 H27B 107.6
O9 C28 O10 122.79(19)
O9 C28 C27 123.5(2)
O10 C28 C27 113.7(2)
C26 C29 H29A 109.5
C26 C29 H29B 109.5
H29A C29 H29B 109.5
C26 C29 H29C 109.5
H29A C29 H29C 109.5
H29B C29 H29C 109.5
O10 C30 H30A 109.5
O10 C30 H30B 109.5
H30A C30 H30B 109.5
O10 C30 H30C 109.5
H30A C30 H30C 109.5
H30B C30 H30C 109.5

loop_
_geom_bond_atom_site_label_1
_geom_bond_atom_site_label_2
_geom_bond_distance
O1 C1 1.218(2)
O2 C2 1.338(2)
O2 H1 0.87(3)
O3 C4 1.219(2)
O4 C13 1.204(3)
O5 C13 1.323(3)
O5 C15 1.433(3)
O6 C16 1.220(2)
O7 C17 1.341(3)
O7 H2 0.81(2)
O8 C19 1.229(2)
O9 C28 1.200(3)
O10 C28 1.318(3)
O10 C30 1.440(3)
C1 C6 1.473(3)
C1 C2 1.497(2)
C2 C3 1.353(2)
C3 C4 1.469(3)
C3 C11 1.521(2)
C4 C5 1.494(3)
C5 C10 1.390(3)
C5 C6 1.404(3)
C6 C7 1.387(3)
C7 C8 1.376(4)
C7 H7 0.9300
C8 C9 1.381(4)
C8 H8 0.9300
C9 C10 1.388(3)
C9 H9 0.9300
C10 H10 0.9300
C11 C14 1.526(3)
C11 C12 1.538(3)
C11 H11 0.9800
C12 C13 1.510(3)
C12 H12A 0.9700
C12 H12B 0.9700
C14 H14A 0.9600
C14 H14B 0.9600
C14 H14C 0.9600
C15 H15A 0.9600
C15 H15B 0.9600
C15 H15C 0.9600
C16 C21 1.462(3)
C16 C17 1.496(2)
C17 C18 1.356(3)
C18 C19 1.465(3)
C18 C26 1.524(3)
C19 C20 1.494(3)
C20 C21 1.397(3)
C20 C25 1.402(3)
C21 C22 1.396(3)
C22 C23 1.370(4)
C22 H22 0.9300
C23 C24 1.381(3)
C23 H23 0.9300
C24 C25 1.381(3)
C24 H24 0.9300
C25 H25 0.9300
C26 C27 1.490(3)
C26 C29 1.502(3)
C26 H26 0.9800
C27 C28 1.513(3)
C27 H27A 0.9700
C27 H27B 0.9700
C29 H29A 0.9600
C29 H29B 0.9600
C29 H29C 0.9600
C30 H30A 0.9600
C30 H30B 0.9600
C30 H30C 0.9600

loop_
_geom_hbond_atom_site_label_D
_geom_hbond_atom_site_label_H
_geom_hbond_atom_site_label_A
_geom_hbond_distance_DH
_geom_hbond_distance_HA
_geom_hbond_distance_DA
_geom_hbond_angle_DHA
_geom_hbond_site_symmetry_A
O2 H1 O9 0.87(3) 1.98(3) 2.799(2) 158(3) 1_565
O7 H2 O4 0.81(2) 2.32(3) 3.092(3) 158(2) 1_545

loop_
_geom_torsion_atom_site_label_1
_geom_torsion_atom_site_label_2
_geom_torsion_atom_site_label_3
_geom_torsion_atom_site_label_4
_geom_torsion
O1 C1 C2 O2 0.4(3)
C6 C1 C2 O2 -178.50(17)
O1 C1 C2 C3 178.9(2)
C6 C1 C2 C3 0.1(3)
O2 C2 C3 C4 -177.41(17)
C1 C2 C3 C4 4.1(3)
O2 C2 C3 C11 1.9(3)
C1 C2 C3 C11 -176.54(17)
C2 C3 C4 O3 174.6(2)
C11 C3 C4 O3 -4.7(3)
C2 C3 C4 C5 -5.7(3)
C11 C3 C4 C5 174.96(17)
O3 C4 C5 C10 2.3(3)
C3 C4 C5 C10 -177.35(18)
O3 C4 C5 C6 -177.19(19)
C3 C4 C5 C6 3.2(3)
C10 C5 C6 C7 1.1(3)
C4 C5 C6 C7 -179.37(19)
C10 C5 C6 C1 -178.45(18)
C4 C5 C6 C1 1.1(3)
O1 C1 C6 C7 -1.1(3)
C2 C1 C6 C7 177.7(2)
O1 C1 C6 C5 178.5(2)
C2 C1 C6 C5 -2.7(3)
C5 C6 C7 C8 -0.3(4)
C1 C6 C7 C8 179.3(2)
C6 C7 C8 C9 -0.3(4)
C7 C8 C9 C10 0.0(4)
C8 C9 C10 C5 0.9(4)
C6 C5 C10 C9 -1.4(3)
C4 C5 C10 C9 179.1(2)
C2 C3 C11 C14 -118.7(2)
C4 C3 C11 C14 60.6(2)
C2 C3 C11 C12 118.0(2)
C4 C3 C11 C12 -62.7(2)
C3 C11 C12 C13 -170.61(16)
C14 C11 C12 C13 64.0(3)
C15 O5 C13 O4 0.3(4)
C15 O5 C13 C12 -177.5(2)
C11 C12 C13 O4 53.6(3)
C11 C12 C13 O5 -128.7(2)
O6 C16 C17 O7 -1.5(3)
C21 C16 C17 O7 177.81(17)
O6 C16 C17 C18 179.19(19)
C21 C16 C17 C18 -1.5(3)
O7 C17 C18 C19 175.38(19)
C16 C17 C18 C19 -5.3(3)
O7 C17 C18 C26 -2.2(3)
C16 C17 C18 C26 177.12(19)
C17 C18 C19 O8 -170.7(2)
C26 C18 C19 O8 7.2(3)
C17 C18 C19 C20 8.7(3)
C26 C18 C19 C20 -173.50(18)
O8 C19 C20 C21 174.14(19)
C18 C19 C20 C21 -5.2(3)
O8 C19 C20 C25 -6.9(3)
C18 C19 C20 C25 173.79(18)
C25 C20 C21 C22 -1.0(3)
C19 C20 C21 C22 178.05(19)
C25 C20 C21 C16 179.26(18)
C19 C20 C21 C16 -1.7(3)
O6 C16 C21 C22 4.6(3)
C17 C16 C21 C22 -174.68(19)
O6 C16 C21 C20 -175.65(19)
C17 C16 C21 C20 5.1(3)
C20 C21 C22 C23 0.9(3)
C16 C21 C22 C23 -179.4(2)
C21 C22 C23 C24 -0.1(4)
C22 C23 C24 C25 -0.5(4)
C23 C24 C25 C20 0.4(4)
C21 C20 C25 C24 0.3(3)
C19 C20 C25 C24 -178.7(2)
C17 C18 C26 C27 -55.5(3)
C19 C18 C26 C27 126.9(2)
C17 C18 C26 C29 76.2(3)
C19 C18 C26 C29 -101.4(2)
C29 C26 C27 C28 56.0(3)
C18 C26 C27 C28 -173.8(2)
C30 O10 C28 O9 -1.1(4)
C30 O10 C28 C27 178.5(2)
C26 C27 C28 O9 -127.2(3)
C26 C27 C28 O10 53.1(3)
